data_4325015
loop_
_publ_author_name
'Marc Fourmigu\'e'
'Eric W. Reinheimer'
'Ali Assaf'
'Olivier Jeannin'
'Ali Saad'
'Pascale Auban-Senzier'
'Pere Alemany'
'Antonio Rodr\'iguez-Fortea'
'Enric Canadell'

_publ_section_title
;
 Syntheses, Crystal Structures, Transport Properties and First-Principles
 Electronic Structure Study of the (tTTF)2X (X = Br, I) Low-Dimensional
 Antiferromagnets
;
_journal_name_full 'Inorganic Chemistry'
_journal_page_first 4171
_journal_page_last 4181
_journal_paper_doi 10.1021/ic2002964
_journal_volume 50
_journal_year 2011
_chemical_formula_moiety '2(C9 H8 S4), I'
_chemical_formula_sum 'C18 H16 I S8'
_chemical_formula_weight 615.68
_chemical_name_systematic
;
 ?
;
_space_group_IT_number 2
_symmetry_cell_setting triclinic
_symmetry_space_group_name_Hall '-P 1'
_symmetry_space_group_name_H-M 'P -1'
_atom_sites_solution_hydrogens geom
_atom_sites_solution_primary direct
_atom_sites_solution_secondary difmap
_audit_creation_method SHELXL-97
_cell_angle_alpha 73.978(3)
_cell_angle_beta 85.998(4)
_cell_angle_gamma 72.096(3)
_cell_formula_units_Z 1
_cell_length_a 6.3911(3)
_cell_length_b 7.3621(4)
_cell_length_c 12.7704(6)
_cell_measurement_reflns_used 3677
_cell_measurement_temperature 293(2)
_cell_measurement_theta_max 27.49
_cell_measurement_theta_min 3.71
_cell_volume 549.49(5)
_computing_cell_refinement 'Dirax/lsq (Duisenberg & Schreurs, 1989-2000)'
_computing_data_collection 'Collect (Bruker AXS BV, 1997-2004)'
_computing_data_reduction 'EvalCCD (Duisenberg & Schreurs 1990-2000)'
_computing_molecular_graphics 'Ortep-3 for Windows (Farrugia, 1997)'
_computing_publication_material 'WinGX publication routines (Farrugia, 1999)'
_computing_structure_refinement 'SHELXL-97 (Sheldrick, 1997)'
_computing_structure_solution 'SIR92 (Altomare et al., 1993)'
_diffrn_ambient_temperature 293(2)
_diffrn_detector_area_resol_mean 9
_diffrn_measured_fraction_theta_full 0.997
_diffrn_measured_fraction_theta_max 0.997
_diffrn_measurement_device '95mm CCD camera on \k-goniostat'
_diffrn_measurement_device_type KappaCCD
_diffrn_measurement_method CCD
_diffrn_radiation_monochromator 'horizonally mounted graphite crystal'
_diffrn_radiation_source 'fine-focus sealed tube'
_diffrn_radiation_type MoK\a
_diffrn_radiation_wavelength 0.71073
_diffrn_reflns_av_R_equivalents 0.0240
_diffrn_reflns_av_sigmaI/netI 0.0187
_diffrn_reflns_limit_h_max 8
_diffrn_reflns_limit_h_min -8
_diffrn_reflns_limit_k_max 9
_diffrn_reflns_limit_k_min -9
_diffrn_reflns_limit_l_max 16
_diffrn_reflns_limit_l_min -16
_diffrn_reflns_number 10883
_diffrn_reflns_theta_full 27.49
_diffrn_reflns_theta_max 27.49
_diffrn_reflns_theta_min 3.71
_exptl_absorpt_coefficient_mu 2.221
_exptl_absorpt_correction_T_max 0.717
_exptl_absorpt_correction_T_min 0.547
_exptl_absorpt_correction_type multi-scan
_exptl_absorpt_process_details
;
  [Sheldrick, G.M. (2002). SADABS Bruker AXS Inc., Madison, Wisconsin, USA]
;
_exptl_crystal_colour black
_exptl_crystal_density_diffrn 1.861
_exptl_crystal_description prism
_exptl_crystal_F_000 305
_exptl_crystal_size_max 0.28
_exptl_crystal_size_mid 0.23
_exptl_crystal_size_min 0.15
_refine_diff_density_max 0.279
_refine_diff_density_min -0.501
_refine_diff_density_rms 0.120
_refine_ls_extinction_coef 0.060(2)
_refine_ls_extinction_expression Fc^*^=kFc[1+0.001xFc^2^\l^3^/sin(2\q)]^-1/4^
_refine_ls_extinction_method SHELXL
_refine_ls_goodness_of_fit_ref 1.134
_refine_ls_hydrogen_treatment constr
_refine_ls_matrix_type full
_refine_ls_number_parameters 125
_refine_ls_number_reflns 2536
_refine_ls_number_restraints 0
_refine_ls_restrained_S_all 1.134
_refine_ls_R_factor_all 0.0219
_refine_ls_R_factor_gt 0.0191
_refine_ls_shift/su_max 0.000
_refine_ls_shift/su_mean 0.000
_refine_ls_structure_factor_coef Fsqd
_refine_ls_weighting_details 'calc w=1/[\s^2^(Fo^2^)+(0.0256P)^2^+0.0999P] where P=(Fo^2^+2Fc^2^)/3'
_refine_ls_weighting_scheme calc
_refine_ls_wR_factor_gt 0.0473
_refine_ls_wR_factor_ref 0.0494
_reflns_number_gt 2354
_reflns_number_total 2536
_reflns_threshold_expression >2sigma(I)
_cod_data_source_file ic2002964_si_001_3.cif
_cod_data_source_block (tTTF)2I
_cod_database_code 4325015

loop_
_symmetry_equiv_pos_as_xyz
'x, y, z'
'-x, -y, -z'

loop_
_atom_site_label
_atom_site_type_symbol
_atom_site_fract_x
_atom_site_fract_y
_atom_site_fract_z
_atom_site_U_iso_or_equiv
_atom_site_adp_type
_atom_site_occupancy
_atom_site_symmetry_multiplicity
_atom_site_calc_flag
_atom_site_refinement_flags
I1 I 1.0000 0.0000 -0.5000 0.04582(8) Uani 1 2 d S
S1 S 0.29430(6) 0.17528(6) 0.11866(3) 0.03564(10) Uani 1 1 d .
S2 S 0.74381(6) 0.12722(6) 0.18228(3) 0.03587(10) Uani 1 1 d .
S3 S 0.85400(6) 0.29593(6) -0.07262(3) 0.03476(10) Uani 1 1 d .
S4 S 0.39910(6) 0.34409(6) -0.13360(3) 0.03338(10) Uani 1 1 d .
C1 C 0.5514(2) 0.2007(2) 0.07704(12) 0.0287(3) Uani 1 1 d .
C2 C 0.3640(3) 0.0824(3) 0.25551(14) 0.0409(4) Uani 1 1 d .
H2 H 0.2626 0.0482 0.3070 0.049 Uiso 1 1 calc R
C3 C 0.5676(3) 0.0615(3) 0.28475(13) 0.0406(4) Uani 1 1 d .
H3 H 0.6135 0.0135 0.3574 0.049 Uiso 1 1 calc R
C4 C 0.5962(2) 0.2728(2) -0.02992(12) 0.0282(3) Uani 1 1 d .
C5 C 0.7820(2) 0.3828(2) -0.21005(12) 0.0315(3) Uani 1 1 d .
C6 C 0.9187(3) 0.4406(3) -0.30635(14) 0.0410(4) Uani 1 1 d .
H6A H 1.0398 0.3279 -0.3146 0.049 Uiso 1 1 calc R
H6B H 0.9764 0.5447 -0.3001 0.049 Uiso 1 1 calc R
C7 C 0.7514(3) 0.5152(3) -0.40240(14) 0.0441(4) Uani 1 1 d .
H7A H 0.7261 0.6560 -0.4349 0.053 Uiso 1 1 calc R
H7B H 0.8085 0.4463 -0.4579 0.053 Uiso 1 1 calc R
C8 C 0.5336(3) 0.4752(3) -0.35805(13) 0.0397(4) Uani 1 1 d .
H8A H 0.4103 0.5952 -0.3768 0.048 Uiso 1 1 calc R
H8B H 0.5049 0.3750 -0.3859 0.048 Uiso 1 1 calc R
C9 C 0.5762(2) 0.4036(2) -0.23782(12) 0.0313(3) Uani 1 1 d .

loop_
_atom_site_aniso_label
_atom_site_aniso_U_11
_atom_site_aniso_U_22
_atom_site_aniso_U_33
_atom_site_aniso_U_23
_atom_site_aniso_U_13
_atom_site_aniso_U_12
I1 0.04556(11) 0.05608(12) 0.03495(10) -0.00623(7) 0.00696(6) -0.02071(8)
S1 0.03009(18) 0.0455(2) 0.0331(2) -0.00858(16) 0.00279(14) -0.01603(15)
S2 0.03142(18) 0.0431(2) 0.02977(19) -0.00456(15) -0.00430(14) -0.01015(15)
S3 0.02513(17) 0.0478(2) 0.02738(18) -0.00254(15) -0.00162(13) -0.01152(15)
S4 0.02870(18) 0.0434(2) 0.02879(18) -0.00543(15) -0.00273(13) -0.01497(15)
C1 0.0273(6) 0.0313(7) 0.0273(7) -0.0073(5) 0.0008(5) -0.0093(5)
C2 0.0455(9) 0.0469(9) 0.0303(8) -0.0083(7) 0.0106(7) -0.0181(7)
C3 0.0517(9) 0.0439(9) 0.0239(7) -0.0053(6) 0.0014(6) -0.0149(7)
C4 0.0256(6) 0.0313(7) 0.0271(7) -0.0064(5) -0.0002(5) -0.0089(5)
C5 0.0304(7) 0.0343(7) 0.0273(7) -0.0049(6) 0.0013(5) -0.0093(6)
C6 0.0363(8) 0.0475(9) 0.0333(8) -0.0038(7) 0.0064(6) -0.0119(7)
C7 0.0524(10) 0.0519(10) 0.0268(7) -0.0066(7) 0.0041(7) -0.0181(8)
C8 0.0475(9) 0.0430(9) 0.0271(7) -0.0032(6) -0.0059(6) -0.0156(7)
C9 0.0349(7) 0.0329(7) 0.0255(7) -0.0055(5) -0.0013(5) -0.0113(6)

loop_
_atom_type_symbol
_atom_type_description
_atom_type_scat_dispersion_real
_atom_type_scat_dispersion_imag
_atom_type_scat_source
C C 0.0033 0.0016 'International Tables Vol C Tables 4.2.6.8 and 6.1.1.4'
H H 0.0000 0.0000 'International Tables Vol C Tables 4.2.6.8 and 6.1.1.4'
I I -0.4742 1.8119 'International Tables Vol C Tables 4.2.6.8 and 6.1.1.4'
S S 0.1246 0.1234 'International Tables Vol C Tables 4.2.6.8 and 6.1.1.4'

loop_
_geom_angle_atom_site_label_1
_geom_angle_atom_site_label_2
_geom_angle_atom_site_label_3
_geom_angle
C2 S1 C1 95.16(8)
C3 S2 C1 95.18(8)
C5 S3 C4 94.63(7)
C9 S4 C4 94.52(7)
C4 C1 S1 122.10(11)
C4 C1 S2 123.33(11)
S1 C1 S2 114.57(8)
C3 C2 S1 117.71(13)
C3 C2 H2 121.1
S1 C2 H2 121.1
C2 C3 S2 117.38(13)
C2 C3 H3 121.3
S2 C3 H3 121.3
C1 C4 S3 122.46(11)
C1 C4 S4 122.09(11)
S3 C4 S4 115.45(8)
C9 C5 C6 112.92(14)
C9 C5 S3 117.74(12)
C6 C5 S3 129.34(12)
C5 C6 C7 102.51(13)
C5 C6 H6A 111.3
C7 C6 H6A 111.3
C5 C6 H6B 111.3
C7 C6 H6B 111.3
H6A C6 H6B 109.2
C8 C7 C6 108.37(13)
C8 C7 H7A 110.0
C6 C7 H7A 110.0
C8 C7 H7B 110.0
C6 C7 H7B 110.0
H7A C7 H7B 108.4
C9 C8 C7 102.51(13)
C9 C8 H8A 111.3
C7 C8 H8A 111.3
C9 C8 H8B 111.3
C7 C8 H8B 111.3
H8A C8 H8B 109.2
C5 C9 C8 113.23(14)
C5 C9 S4 117.65(12)
C8 C9 S4 129.12(12)

loop_
_geom_bond_atom_site_label_1
_geom_bond_atom_site_label_2
_geom_bond_distance
S1 C2 1.7267(17)
S1 C1 1.7406(14)
S2 C3 1.7302(18)
S2 C1 1.7410(14)
S3 C5 1.7358(16)
S3 C4 1.7430(14)
S4 C9 1.7370(16)
S4 C4 1.7485(14)
C1 C4 1.367(2)
C2 C3 1.331(3)
C2 H2 0.9300
C3 H3 0.9300
C5 C9 1.338(2)
C5 C6 1.499(2)
C6 C7 1.549(2)
C6 H6A 0.9700
C6 H6B 0.9700
C7 C8 1.548(3)
C7 H7A 0.9700
C7 H7B 0.9700
C8 C9 1.494(2)
C8 H8A 0.9700
C8 H8B 0.9700

loop_
_geom_torsion_atom_site_label_1
_geom_torsion_atom_site_label_2
_geom_torsion_atom_site_label_3
_geom_torsion_atom_site_label_4
_geom_torsion
C2 S1 C1 C4 -179.82(14)
C2 S1 C1 S2 0.15(10)
C3 S2 C1 C4 179.55(14)
C3 S2 C1 S1 -0.42(10)
C1 S1 C2 C3 0.31(16)
S1 C2 C3 S2 -0.7(2)
C1 S2 C3 C2 0.66(16)
S1 C1 C4 S3 -179.20(8)
S2 C1 C4 S3 0.83(19)
S1 C1 C4 S4 -0.33(19)
S2 C1 C4 S4 179.70(8)
C5 S3 C4 C1 177.96(13)
C5 S3 C4 S4 -0.98(10)
C9 S4 C4 C1 -177.70(13)
C9 S4 C4 S3 1.23(10)
C4 S3 C5 C9 0.21(14)
C4 S3 C5 C6 -179.82(15)
C9 C5 C6 C7 3.16(19)
S3 C5 C6 C7 -176.80(13)
C5 C6 C7 C8 -6.11(19)
C6 C7 C8 C9 6.72(19)
C6 C5 C9 C8 1.2(2)
S3 C5 C9 C8 -178.82(12)
C6 C5 C9 S4 -179.33(12)
S3 C5 C9 S4 0.64(18)
C7 C8 C9 C5 -5.00(19)
C7 C8 C9 S4 175.63(13)
C4 S4 C9 C5 -1.12(14)
C4 S4 C9 C8 178.24(15)
